data_7002795
loop_
_publ_author_name
'Liu, Yen-Shen'
'Tang, Ming-Feng'
'Lii, Kwang-Hwa'

_publ_section_title
;
 Rare earth metal squarates incorporating ethylene glycol ligand with a
 three-dimensional framework structure: RE(C4O4)1.5(C2H6O2) (RE = Y,
 La--Nd, Sm--Lu)
;
_journal_issue 44
_journal_name_full 'Dalton Transactions'
_journal_page_first 9781
_journal_page_last 9786
_journal_paper_doi 10.1039/b911962k
_journal_year 2009
_chemical_formula_moiety Pr(C4O4)1.5(C2H6O2)
_chemical_formula_sum 'C8 H6 O8 Pr'
_chemical_formula_weight 371.04
_chemical_name_systematic
;
?
;
_space_group_IT_number 15
_symmetry_cell_setting monoclinic
_symmetry_space_group_name_Hall '-C 2yc'
_symmetry_space_group_name_H-M 'C 1 2/c 1'
_atom_sites_solution_hydrogens difmap
_atom_sites_solution_primary direct
_atom_sites_solution_secondary difmap
_audit_creation_method SHELXL-97
_cell_angle_alpha 90.00
_cell_angle_beta 98.839(2)
_cell_angle_gamma 90.00
_cell_formula_units_Z 8
_cell_length_a 13.0212(7)
_cell_length_b 12.2987(7)
_cell_length_c 12.7671(8)
_cell_measurement_temperature 296(2)
_cell_volume 2020.3(2)
_computing_cell_refinement 'Bruker SHELXTL'
_computing_data_collection 'Bruker SHELXTL'
_computing_data_reduction 'Bruker SHELXTL'
_computing_molecular_graphics Diamond
_computing_structure_refinement 'SHELXL-97 (Sheldrick, 1997)'
_computing_structure_solution 'SHELXS-97 (Sheldrick, 1990)'
_diffrn_ambient_temperature 296(2)
_diffrn_measured_fraction_theta_full 0.994
_diffrn_measured_fraction_theta_max 0.994
_diffrn_measurement_device_type 'CCD area detector'
_diffrn_measurement_method 'phi and omega scans'
_diffrn_radiation_monochromator graphite
_diffrn_radiation_source 'fine-focus sealed tube'
_diffrn_radiation_type MoK\a
_diffrn_radiation_wavelength 0.71073
_diffrn_reflns_av_R_equivalents 0.0194
_diffrn_reflns_av_sigmaI/netI 0.0156
_diffrn_reflns_limit_h_max 17
_diffrn_reflns_limit_h_min -14
_diffrn_reflns_limit_k_max 16
_diffrn_reflns_limit_k_min -15
_diffrn_reflns_limit_l_max 15
_diffrn_reflns_limit_l_min -17
_diffrn_reflns_number 9905
_diffrn_reflns_theta_full 28.43
_diffrn_reflns_theta_max 28.43
_diffrn_reflns_theta_min 2.29
_exptl_absorpt_coefficient_mu 4.853
_exptl_absorpt_correction_T_max 0.7457
_exptl_absorpt_correction_T_min 0.6057
_exptl_absorpt_correction_type empirical
_exptl_crystal_colour olive
_exptl_crystal_density_diffrn 2.440
_exptl_crystal_density_method 'not measured'
_exptl_crystal_description needle-like
_exptl_crystal_F_000 1416
_exptl_crystal_size_max 0.30
_exptl_crystal_size_mid 0.20
_exptl_crystal_size_min 0.20
_refine_diff_density_max 0.519
_refine_diff_density_min -1.077
_refine_diff_density_rms 0.149
_refine_ls_extinction_method none
_refine_ls_goodness_of_fit_ref 1.153
_refine_ls_hydrogen_treatment mixed
_refine_ls_matrix_type full
_refine_ls_number_parameters 178
_refine_ls_number_reflns 2517
_refine_ls_number_restraints 0
_refine_ls_restrained_S_all 1.153
_refine_ls_R_factor_all 0.0167
_refine_ls_R_factor_gt 0.0160
_refine_ls_shift/su_max 0.001
_refine_ls_shift/su_mean 0.000
_refine_ls_structure_factor_coef Fsqd
_refine_ls_weighting_details 'calc w=1/[\s^2^(Fo^2^)+(0.0212P)^2^+2.7786P] where P=(Fo^2^+2Fc^2^)/3'
_refine_ls_weighting_scheme calc
_refine_ls_wR_factor_gt 0.0413
_refine_ls_wR_factor_ref 0.0417
_reflns_number_gt 2431
_reflns_number_total 2517
_reflns_threshold_expression >2sigma(I)
_cod_data_source_file b911962k.txt
_cod_data_source_block PrSqEg
_cod_original_sg_symbol_H-M C2/c
_cod_database_code 7002795

loop_
_symmetry_equiv_pos_as_xyz
'x, y, z'
'-x, y, -z+1/2'
'x+1/2, y+1/2, z'
'-x+1/2, y+1/2, -z+1/2'
'-x, -y, -z'
'x, -y, z-1/2'
'-x+1/2, -y+1/2, -z'
'x+1/2, -y+1/2, z-1/2'

loop_
_atom_site_label
_atom_site_type_symbol
_atom_site_fract_x
_atom_site_fract_y
_atom_site_fract_z
_atom_site_U_iso_or_equiv
_atom_site_adp_type
_atom_site_occupancy
_atom_site_symmetry_multiplicity
_atom_site_calc_flag
_atom_site_refinement_flags
_atom_site_disorder_assembly
_atom_site_disorder_group
Pr1 Pr 0.274400(8) 0.463672(8) 0.222702(8) 0.01138(5) Uani 1 1 d . . .
O1 O 0.23759(13) 0.40734(11) 0.40330(11) 0.0204(3) Uani 1 1 d . . .
O2 O 0.20444(13) 0.15030(12) 0.34874(11) 0.0212(3) Uani 1 1 d . . .
O3 O 0.37447(14) 0.42804(15) 0.08509(14) 0.0299(4) Uani 1 1 d . . .
O4 O 0.59358(14) 0.55409(14) 0.15756(13) 0.0251(3) Uani 1 1 d . . .
O5 O 0.38186(14) 0.31218(14) 0.27870(16) 0.0337(4) Uani 1 1 d . . .
O6 O 0.37713(15) 0.05286(14) 0.24392(17) 0.0339(4) Uani 1 1 d . . .
O7 O 0.14859(16) 0.46295(14) 0.04554(15) 0.0290(4) Uani 1 1 d . . .
O8 O 0.15452(18) 0.30500(15) 0.18591(16) 0.0392(5) Uani 1 1 d . . .
C1 C 0.24467(16) 0.32069(15) 0.45543(15) 0.0151(4) Uani 1 1 d . . .
C2 C 0.23030(16) 0.20473(15) 0.43146(15) 0.0155(4) Uani 1 1 d . . .
C3 C 0.44342(18) 0.46783(16) 0.03921(18) 0.0192(4) Uani 1 1 d . . .
C4 C 0.54201(17) 0.52362(17) 0.07139(17) 0.0186(4) Uani 1 1 d . . .
C5 C 0.44582(15) 0.24315(16) 0.25901(16) 0.0171(4) Uani 1 1 d . . .
C6 C 0.44496(15) 0.12501(15) 0.25091(16) 0.0160(4) Uani 1 1 d . . .
C7 C 0.0875(3) 0.3676(3) 0.0161(2) 0.0411(7) Uani 1 1 d . . .
C8 C 0.0601(2) 0.3190(2) 0.1146(2) 0.0413(7) Uani 1 1 d . . .
H7A H 0.128(3) 0.309(4) -0.016(3) 0.071(12) Uiso 1 1 d . . .
H7B H 0.021(3) 0.387(3) -0.033(3) 0.061(11) Uiso 1 1 d . . .
H8A H 0.023(3) 0.247(3) 0.099(3) 0.056(10) Uiso 1 1 d . . .
H8B H 0.008(3) 0.377(3) 0.147(3) 0.057(11) Uiso 1 1 d . . .
H7O H 0.171(3) 0.481(3) 0.000(3) 0.053(12) Uiso 1 1 d . . .
H8O H 0.166(3) 0.252(4) 0.209(4) 0.077(15) Uiso 1 1 d . . .

loop_
_atom_site_aniso_label
_atom_site_aniso_U_11
_atom_site_aniso_U_22
_atom_site_aniso_U_33
_atom_site_aniso_U_23
_atom_site_aniso_U_13
_atom_site_aniso_U_12
Pr1 0.01317(7) 0.01070(7) 0.01060(7) 0.00181(3) 0.00282(4) 0.00261(3)
O1 0.0358(9) 0.0123(6) 0.0141(7) 0.0023(5) 0.0063(6) 0.0022(6)
O2 0.0358(9) 0.0143(6) 0.0125(7) -0.0034(5) 0.0002(6) -0.0015(6)
O3 0.0290(9) 0.0372(9) 0.0278(9) 0.0003(7) 0.0182(7) -0.0041(7)
O4 0.0278(9) 0.0300(8) 0.0152(8) -0.0040(6) -0.0045(6) 0.0068(7)
O5 0.0336(10) 0.0242(8) 0.0473(11) 0.0114(8) 0.0188(8) 0.0182(7)
O6 0.0285(10) 0.0286(8) 0.0483(12) -0.0079(8) 0.0175(9) -0.0171(7)
O7 0.0331(10) 0.0363(10) 0.0167(8) 0.0067(6) 0.0007(7) -0.0078(7)
O8 0.0527(13) 0.0224(9) 0.0357(10) 0.0133(8) -0.0146(9) -0.0141(8)
C1 0.0215(10) 0.0128(8) 0.0113(8) -0.0005(7) 0.0040(7) -0.0004(7)
C2 0.0225(10) 0.0126(8) 0.0118(9) -0.0004(7) 0.0034(7) -0.0003(7)
C3 0.0195(10) 0.0235(10) 0.0154(10) 0.0014(7) 0.0055(8) 0.0051(7)
C4 0.0196(10) 0.0223(9) 0.0137(9) 0.0013(7) 0.0021(8) 0.0062(8)
C5 0.0182(10) 0.0147(9) 0.0189(9) 0.0035(7) 0.0045(8) 0.0046(7)
C6 0.0163(10) 0.0152(9) 0.0173(9) 0.0008(7) 0.0048(7) -0.0023(7)
C7 0.0477(17) 0.0423(15) 0.0282(14) 0.0017(11) -0.0107(12) -0.0096(13)
C8 0.0431(16) 0.0337(14) 0.0426(16) 0.0087(12) -0.0075(12) -0.0167(12)

loop_
_atom_type_symbol
_atom_type_description
_atom_type_scat_dispersion_real
_atom_type_scat_dispersion_imag
_atom_type_scat_source
C C 0.0033 0.0016 'International Tables Vol C Tables 4.2.6.8 and 6.1.1.4'
H H 0.0000 0.0000 'International Tables Vol C Tables 4.2.6.8 and 6.1.1.4'
O O 0.0106 0.0060 'International Tables Vol C Tables 4.2.6.8 and 6.1.1.4'
Pr Pr -0.2180 2.8214 'International Tables Vol C Tables 4.2.6.8 and 6.1.1.4'

loop_
_geom_angle_atom_site_label_1
_geom_angle_atom_site_label_2
_geom_angle_atom_site_label_3
_geom_angle
_geom_angle_site_symmetry_1
_geom_angle_site_symmetry_3
_geom_angle_publ_flag
O6 Pr1 O5 141.57(6) 4 . ?
O6 Pr1 O3 141.99(7) 4 . ?
O5 Pr1 O3 73.38(6) . . ?
O6 Pr1 O4 102.00(7) 4 2_655 ?
O5 Pr1 O4 80.79(7) . 2_655 ?
O3 Pr1 O4 97.81(6) . 2_655 ?
O6 Pr1 O8 83.17(7) 4 . ?
O5 Pr1 O8 76.46(7) . . ?
O3 Pr1 O8 96.57(7) . . ?
O4 Pr1 O8 148.25(6) 2_655 . ?
O6 Pr1 O2 77.33(6) 4 4 ?
O5 Pr1 O2 137.52(6) . 4 ?
O3 Pr1 O2 78.26(6) . 4 ?
O4 Pr1 O2 72.41(5) 2_655 4 ?
O8 Pr1 O2 138.51(6) . 4 ?
O6 Pr1 O1 71.35(6) 4 . ?
O5 Pr1 O1 72.25(5) . . ?
O3 Pr1 O1 145.62(6) . . ?
O4 Pr1 O1 76.25(5) 2_655 . ?
O8 Pr1 O1 75.90(6) . . ?
O2 Pr1 O1 129.23(5) 4 . ?
O6 Pr1 O7 73.94(7) 4 . ?
O5 Pr1 O7 121.79(7) . . ?
O3 Pr1 O7 72.46(7) . . ?
O4 Pr1 O7 149.18(5) 2_655 . ?
O8 Pr1 O7 62.51(6) . . ?
O2 Pr1 O7 76.95(5) 4 . ?
O1 Pr1 O7 128.01(6) . . ?
C1 O1 Pr1 135.28(12) . . ?
C2 O2 Pr1 140.18(13) . 4_545 ?
C3 O3 Pr1 142.18(16) . . ?
C4 O4 Pr1 131.05(14) . 2_655 ?
C5 O5 Pr1 149.14(16) . . ?
C6 O6 Pr1 157.57(16) . 4_545 ?
C7 O7 Pr1 118.97(15) . . ?
C7 O7 H7O 108(3) . . ?
Pr1 O7 H7O 115(4) . . ?
C8 O8 Pr1 118.63(15) . . ?
C8 O8 H8O 118(4) . . ?
Pr1 O8 H8O 123(4) . . ?
O1 C1 C2 136.14(18) . . ?
O1 C1 C2 133.85(18) . 7_556 ?
C2 C1 C2 90.00(15) . 7_556 ?
O2 C2 C1 134.92(18) . . ?
O2 C2 C1 135.06(18) . 7_556 ?
C1 C2 C1 90.00(15) . 7_556 ?
O3 C3 C4 134.0(2) . 5_665 ?
O3 C3 C4 136.0(2) . . ?
C4 C3 C4 89.95(18) 5_665 . ?
O4 C4 C3 134.1(2) . 5_665 ?
O4 C4 C3 135.8(2) . . ?
C3 C4 C3 90.05(18) 5_665 . ?
O5 C5 C6 134.3(2) . . ?
O5 C5 C5 136.41(13) . 2_655 ?
C6 C5 C5 89.19(11) . 2_655 ?
O6 C6 C6 134.18(13) . 2_655 ?
O6 C6 C5 135.5(2) . . ?
C6 C6 C5 90.25(11) 2_655 . ?
O7 C7 C8 107.6(2) . . ?
O7 C7 H7A 113(2) . . ?
C8 C7 H7A 105(2) . . ?
O7 C7 H7B 111(2) . . ?
C8 C7 H7B 109(2) . . ?
H7A C7 H7B 112(3) . . ?
O8 C8 C7 107.1(2) . . ?
O8 C8 H8A 111(2) . . ?
C7 C8 H8A 111(2) . . ?
O8 C8 H8B 110.7(19) . . ?
C7 C8 H8B 107.3(19) . . ?
H8A C8 H8B 110(3) . . ?

loop_
_geom_bond_atom_site_label_1
_geom_bond_atom_site_label_2
_geom_bond_distance
_geom_bond_site_symmetry_2
_geom_bond_publ_flag
Pr1 O6 2.3530(16) 4 ?
Pr1 O5 2.3734(16) . ?
Pr1 O3 2.3834(16) . ?
Pr1 O4 2.3918(16) 2_655 ?
Pr1 O8 2.4980(19) . ?
Pr1 O2 2.5006(14) 4 ?
Pr1 O1 2.5230(14) . ?
Pr1 O7 2.5809(19) . ?
O1 C1 1.252(2) . ?
O2 C2 1.252(2) . ?
O2 Pr1 2.5007(14) 4_545 ?
O3 C3 1.245(3) . ?
O4 C4 1.255(3) . ?
O4 Pr1 2.3918(16) 2_655 ?
O5 C5 1.242(2) . ?
O6 C6 1.245(2) . ?
O6 Pr1 2.3530(16) 4_545 ?
O7 C7 1.434(3) . ?
O7 H7O 0.73(4) . ?
O8 C8 1.423(3) . ?
O8 H8O 0.73(4) . ?
C1 C2 1.465(3) . ?
C1 C2 1.465(3) 7_556 ?
C2 C1 1.465(3) 7_556 ?
C3 C4 1.457(3) 5_665 ?
C3 C4 1.458(3) . ?
C4 C3 1.457(3) 5_665 ?
C5 C6 1.457(3) . ?
C5 C5 1.464(4) 2_655 ?
C6 C6 1.437(4) 2_655 ?
C7 C8 1.485(4) . ?
C7 H7A 1.02(4) . ?
C7 H7B 1.01(4) . ?
C8 H8A 1.02(4) . ?
C8 H8B 1.11(4) . ?
